data_4300857
loop_
_publ_author_name
'Dong, Yu-Bin'
'Geng, Yan'
'Ma, Jian-Ping'
'Huang, Ru-Qi'

_publ_section_title
;
 Organometallic Silver(I) Supramolecular Complexes Generated from
 Multidentate Furan-Containing Symmetric and Unsymmetric Fulvene
 Ligands and Silver(I) Salts
;
_journal_coden_ASTM INOCAJ
_journal_issue 6
_journal_name_full 'Inorganic Chemistry'
_journal_page_first 1693
_journal_page_last 1703
_journal_paper_doi 10.1021/ic048518h
_journal_volume 44
_journal_year 2005
_chemical_formula_sum 'C15 H10 Ag Cl N2 O6'
_chemical_formula_weight 457.57
_space_group_IT_number 15
_symmetry_cell_setting monoclinic
_symmetry_space_group_name_Hall '-C 2yc'
_symmetry_space_group_name_H-M 'C 1 2/c 1'
_cell_angle_alpha 90.00
_cell_angle_beta 100.292(2)
_cell_angle_gamma 90.00
_cell_formula_units_Z 8
_cell_length_a 17.363(2)
_cell_length_b 13.2794(18)
_cell_length_c 13.4884(18)
_cell_measurement_temperature 298(2)
_cell_volume 3060.0(7)
_diffrn_ambient_temperature 298(2)
_exptl_crystal_density_diffrn 1.986
_cod_duplicate_entry 4300856
_cod_depositor_comments
;
The following automatic conversions were performed:
'_symmetry_cell_setting' value 'Monoclinic' changed to 'monoclinic'
according to '/home/saulius/struct/CIF-dictionaries/cif_core.dic'
dictionary named 'cif_core.dic' version 2.4.1 from 2010-06-29.

Automatic conversion script
Id: cif_fix_enum 1527 2010-12-29 10:47:43Z saulius 
;
_cod_original_sg_symbol_H-M 'C 2/c'
_cod_database_code 4300857

loop_
_symmetry_equiv_pos_as_xyz
'x, y, z'
'-x, y, -z+1/2'
'x+1/2, y+1/2, z'
'-x+1/2, y+1/2, -z+1/2'
'-x, -y, -z'
'x, -y, z-1/2'
'-x+1/2, -y+1/2, -z'
'x+1/2, -y+1/2, z-1/2'

loop_
_atom_site_label
_atom_site_type_symbol
_atom_site_fract_x
_atom_site_fract_y
_atom_site_fract_z
_atom_site_U_iso_or_equiv
_atom_site_adp_type
_atom_site_occupancy
_atom_site_symmetry_multiplicity
_atom_site_calc_flag
_atom_site_refinement_flags
_atom_site_disorder_assembly
_atom_site_disorder_group
Ag1 Ag 0.639511(18) 0.68308(2) 0.98641(2) 0.05104(14) Uani 1 1 d . . .
C1 C 0.4784(2) 0.5799(3) 0.8680(2) 0.0361(7) Uani 1 1 d . . .
C2 C 0.4235(2) 0.4994(3) 0.8529(2) 0.0370(7) Uani 1 1 d . . .
C3 C 0.3426(2) 0.4926(3) 0.8342(3) 0.0477(9) Uani 1 1 d . . .
H3 H 0.3079 0.5466 0.8266 0.057 Uiso 1 1 calc R . .
C4 C 0.4545(2) 0.3978(3) 0.8609(2) 0.0360(7) Uani 1 1 d . . .
C5 C 0.5346(2) 0.3847(3) 0.8813(2) 0.0353(7) Uani 1 1 d . . .
C6 C 0.5748(2) 0.2888(3) 0.8880(3) 0.0422(8) Uani 1 1 d . . .
C7 C 0.5496(3) 0.1931(3) 0.8757(4) 0.0589(11) Uani 1 1 d . . .
H7 H 0.4979 0.1711 0.8621 0.071 Uiso 1 1 calc R . .
C8 C 0.6189(3) 0.1320(4) 0.8880(4) 0.0714(14) Uani 1 1 d . . .
H8 H 0.6213 0.0622 0.8833 0.086 Uiso 1 1 calc R . .
C9 C 0.6781(3) 0.1941(4) 0.9071(5) 0.0714(14) Uani 1 1 d . . .
H9 H 0.7303 0.1741 0.9184 0.086 Uiso 1 1 calc R . .
C10 C 0.6779(2) 0.6085(3) 1.1712(3) 0.0519(9) Uani 1 1 d . . .
H10 H 0.7254 0.6311 1.2160 0.062 Uiso 1 1 calc R . .
C11 C 0.6102(2) 0.6693(3) 1.1547(3) 0.0452(8) Uani 1 1 d . . .
H11 H 0.6083 0.7302 1.1953 0.054 Uiso 1 1 calc R . .
C12 C 0.4717(4) 0.8472(4) 0.8763(4) 0.0692(13) Uani 1 1 d . . .
H12 H 0.4954 0.9090 0.8940 0.083 Uiso 1 1 calc R . .
C13 C 0.3992(4) 0.8354(4) 0.8312(5) 0.0760(16) Uani 1 1 d . . .
H13 H 0.3630 0.8863 0.8107 0.091 Uiso 1 1 calc R . .
C14 C 0.3861(3) 0.7299(4) 0.8196(4) 0.0683(13) Uani 1 1 d . . .
H14 H 0.3396 0.6986 0.7905 0.082 Uiso 1 1 calc R . .
C15 C 0.4533(2) 0.6846(3) 0.8586(3) 0.0407(8) Uani 1 1 d . . .
Cl1 Cl 0.79756(5) 0.58734(7) 0.92626(8) 0.0503(2) Uani 1 1 d . . .
N1 N 0.55465(17) 0.5644(2) 0.8894(2) 0.0365(6) Uani 1 1 d . . .
N2 N 0.57977(17) 0.4673(2) 0.8947(2) 0.0364(6) Uani 1 1 d . . .
H2 H 0.6296 0.4579 0.9078 0.044 Uiso 1 1 calc R . .
O1 O 0.65419(17) 0.2910(2) 0.9086(3) 0.0574(7) Uani 1 1 d . . .
O2 O 0.50781(19) 0.7555(2) 0.8938(3) 0.0618(8) Uani 1 1 d . . .
O3 O 0.75353(18) 0.5003(2) 0.9409(3) 0.0675(9) Uani 1 1 d . . .
O4 O 0.7455(2) 0.6697(3) 0.8915(3) 0.0731(10) Uani 1 1 d . . .
O5 O 0.8416(3) 0.6181(4) 1.0208(4) 0.1061(16) Uani 1 1 d . . .
O6 O 0.8342(6) 0.5703(6) 0.8382(10) 0.069(3) Uiso 0.51(2) 1 d P . .
O6' O 0.8593(7) 0.5701(6) 0.8811(10) 0.069(3) Uiso 0.49(2) 1 d P . .

loop_
_atom_site_aniso_label
_atom_site_aniso_U_11
_atom_site_aniso_U_22
_atom_site_aniso_U_33
_atom_site_aniso_U_23
_atom_site_aniso_U_13
_atom_site_aniso_U_12
Ag1 0.0458(2) 0.0496(2) 0.0571(2) -0.00602(13) 0.00760(14) -0.00979(12)
C1 0.0398(17) 0.0408(17) 0.0291(15) -0.0019(13) 0.0096(12) -0.0014(14)
C2 0.0394(17) 0.0421(18) 0.0301(15) 0.0000(13) 0.0085(13) -0.0002(14)
C3 0.0378(19) 0.052(2) 0.053(2) 0.0005(17) 0.0058(15) 0.0005(16)
C4 0.0395(17) 0.0400(17) 0.0288(15) -0.0010(13) 0.0070(13) -0.0025(14)
C5 0.0415(17) 0.0380(17) 0.0260(14) -0.0007(12) 0.0044(12) -0.0014(14)
C6 0.047(2) 0.0427(18) 0.0363(17) 0.0010(14) 0.0047(15) 0.0044(16)
C7 0.060(3) 0.046(2) 0.069(3) 0.0056(19) 0.005(2) 0.0013(19)
C8 0.085(4) 0.045(2) 0.081(3) -0.001(2) 0.007(3) 0.014(2)
C9 0.062(3) 0.061(3) 0.085(4) -0.007(2) -0.003(3) 0.026(2)
C10 0.0393(19) 0.062(2) 0.052(2) -0.0033(19) 0.0019(16) -0.0100(18)
C11 0.048(2) 0.045(2) 0.0419(19) -0.0061(15) 0.0059(16) -0.0089(16)
C12 0.084(4) 0.038(2) 0.086(4) -0.004(2) 0.014(3) 0.002(2)
C13 0.087(4) 0.049(3) 0.084(4) -0.005(2) -0.007(3) 0.025(3)
C14 0.054(3) 0.048(2) 0.096(4) -0.012(2) -0.006(2) 0.007(2)
C15 0.044(2) 0.0412(19) 0.0371(18) -0.0028(14) 0.0080(15) -0.0005(15)
Cl1 0.0414(5) 0.0350(4) 0.0745(6) -0.0023(4) 0.0104(4) -0.0037(4)
N1 0.0390(15) 0.0352(14) 0.0354(14) 0.0001(11) 0.0072(11) 0.0001(12)
N2 0.0335(14) 0.0391(15) 0.0361(14) 0.0006(11) 0.0049(11) 0.0001(12)
O1 0.0443(16) 0.0530(16) 0.072(2) -0.0045(14) 0.0032(14) 0.0065(13)
O2 0.0565(18) 0.0431(15) 0.082(2) -0.0028(15) 0.0021(15) -0.0030(13)
O3 0.0523(18) 0.0456(16) 0.100(3) 0.0110(16) 0.0023(16) -0.0146(14)
O4 0.064(2) 0.059(2) 0.099(3) 0.0208(18) 0.0189(19) 0.0107(16)
O5 0.100(3) 0.081(3) 0.116(4) 0.008(2) -0.039(3) -0.026(3)

loop_
_geom_bond_atom_site_label_1
_geom_bond_atom_site_label_2
_geom_bond_distance
_geom_bond_site_symmetry_2
_geom_bond_publ_flag
Ag1 N1 2.383(3) . ?
Ag1 C11 2.420(4) . ?
Ag1 O4 2.429(4) . ?
Ag1 O2 2.588(3) . ?
Ag1 C10 2.654(4) . ?
C1 N1 1.320(4) . ?
C1 C2 1.421(5) . ?
C1 C15 1.455(5) . ?
C2 C3 1.386(5) . ?
C2 C4 1.450(5) . ?
C3 C10 1.387(6) 5_667 ?
C3 H3 0.9300 . ?
C4 C5 1.381(5) . ?
C4 C11 1.420(5) 5_667 ?
C5 N2 1.342(4) . ?
C5 C6 1.448(5) . ?
C6 C7 1.344(6) . ?
C6 O1 1.357(5) . ?
C7 C8 1.438(7) . ?
C7 H7 0.9300 . ?
C8 C9 1.307(8) . ?
C8 H8 0.9300 . ?
C9 O1 1.353(5) . ?
C9 H9 0.9300 . ?
C10 C3 1.387(6) 5_667 ?
C10 C11 1.410(6) . ?
C10 H10 0.9800 . ?
C11 C4 1.420(5) 5_667 ?
C11 H11 0.9800 . ?
C12 C13 1.305(8) . ?
C12 O2 1.370(6) . ?
C12 H12 0.9300 . ?
C13 C14 1.424(7) . ?
C13 H13 0.9300 . ?
C14 C15 1.336(6) . ?
C14 H14 0.9300 . ?
C15 O2 1.359(5) . ?
Cl1 O6' 1.344(8) . ?
Cl1 O3 1.419(3) . ?
Cl1 O5 1.424(4) . ?
Cl1 O4 1.443(3) . ?
Cl1 O6 1.461(9) . ?
N1 N2 1.359(4) . ?
N2 H2 0.8600 . ?
